data_7219846
loop_
_publ_author_name
'Yang, Li-Zi'
'Fang, Ran'
'Dou, Wei'
'Kirillov, Alexander M.'
'Xu, Cai-ling'
'Liu, Wei-Sheng'

_publ_section_title
;
 Structural diversity in new coordination polymers modulated by semirigid
 ether-linked pyridine-phthalate building block and ancillary ligands:
 syntheses, structures, and luminescence properties
;
_journal_issue 16
_journal_name_full CrystEngComm
_journal_page_first 3117
_journal_paper_doi 10.1039/C5CE00341E
_journal_volume 17
_journal_year 2015
_chemical_formula_moiety 'C22 H14 Co N3 O5, H2 O'
_chemical_formula_sum 'C22 H16 Co N3 O6'
_chemical_formula_weight 477.31
_chemical_name_systematic
;
 ? 
;
_space_group_crystal_system monoclinic
_space_group_IT_number 14
_space_group_name_Hall '-P 2ybc'
_space_group_name_H-M_alt 'P 1 21/c 1'
_symmetry_space_group_name_Hall '-P 2ybc'
_symmetry_space_group_name_H-M 'P 1 21/c 1'
_atom_sites_solution_hydrogens geom
_atom_sites_solution_primary direct
_atom_sites_solution_secondary difmap
_audit_creation_date 2015-02-06
_audit_creation_method
;
Olex2 1.2
(compiled 2015.01.26 svn.r3150 for OlexSys, GUI svn.r4998)
;
_audit_update_record
;
2015-02-09 deposited with the CCDC.
2015-03-10 downloaded from the CCDC.
;
_cell_angle_alpha 90.00
_cell_angle_beta 90.361(2)
_cell_angle_gamma 90.00
_cell_formula_units_Z 4
_cell_length_a 7.8766(2)
_cell_length_b 19.4550(5)
_cell_length_c 13.3737(4)
_cell_measurement_temperature 293(2)
_cell_volume 2049.34(10)
_computing_molecular_graphics 'Olex2 (Dolomanov et al., 2009)'
_computing_publication_material 'Olex2 (Dolomanov et al., 2009)'
_computing_structure_refinement 'XL (Sheldrick, 2008)'
_computing_structure_solution 'SHELXS-97 (Sheldrick, 1990)'
_diffrn_ambient_temperature 293(2)
_diffrn_measured_fraction_theta_full 0.998
_diffrn_measured_fraction_theta_max 0.998
_diffrn_measurement_device_type 'multiwire proportional'
_diffrn_measurement_method 'phi and omega scans'
_diffrn_radiation_monochromator graphite
_diffrn_radiation_type MoK\a
_diffrn_radiation_wavelength 0.71073
_diffrn_reflns_av_R_equivalents 0.0327
_diffrn_reflns_av_unetI/netI 0.0449
_diffrn_reflns_limit_h_max 9
_diffrn_reflns_limit_h_min -9
_diffrn_reflns_limit_k_max 23
_diffrn_reflns_limit_k_min -23
_diffrn_reflns_limit_l_max 14
_diffrn_reflns_limit_l_min -15
_diffrn_reflns_number 9673
_diffrn_reflns_theta_full 25.09
_diffrn_reflns_theta_max 25.09
_diffrn_reflns_theta_min 2.59
_diffrn_source 'fine-focus sealed tube'
_exptl_absorpt_coefficient_mu 0.884
_exptl_absorpt_correction_type none
_exptl_crystal_colour 'clear light violet'
_exptl_crystal_colour_lustre clear
_exptl_crystal_colour_modifier light
_exptl_crystal_colour_primary violet
_exptl_crystal_density_diffrn 1.547
_exptl_crystal_density_method 'not measured'
_exptl_crystal_description plate
_exptl_crystal_F_000 976
_exptl_crystal_size_max 0.14
_exptl_crystal_size_mid 0.12
_exptl_crystal_size_min 0.1
_refine_diff_density_max 0.663
_refine_diff_density_min -0.383
_refine_diff_density_rms 0.060
_refine_ls_extinction_method none
_refine_ls_goodness_of_fit_ref 1.069
_refine_ls_hydrogen_treatment constr
_refine_ls_matrix_type full
_refine_ls_number_parameters 292
_refine_ls_number_reflns 3647
_refine_ls_number_restraints 18
_refine_ls_restrained_S_all 1.116
_refine_ls_R_factor_all 0.0711
_refine_ls_R_factor_gt 0.0499
_refine_ls_shift/su_max 0.000
_refine_ls_shift/su_mean 0.000
_refine_ls_structure_factor_coef Fsqd
_refine_ls_weighting_details 'calc w=1/[\s^2^(Fo^2^)+(0.0466P)^2^+2.3211P] where P=(Fo^2^+2Fc^2^)/3'
_refine_ls_weighting_scheme calc
_refine_ls_wR_factor_gt 0.1169
_refine_ls_wR_factor_ref 0.1286
_reflns_number_gt 2810
_reflns_number_total 3647
_reflns_threshold_expression >2sigma(I)
_cod_data_source_file c5ce00341e2.cif
_cod_data_source_block ppppp
_cod_depositor_comments 'Adding full bibliography for 7219841--7219847.cif.'
_cod_original_cell_volume 2049.33(10)
_cod_database_code 7219846
_olex2_refinement_description
;
1. Fixed Uiso
 At 1.2 times of:
  All C(H) groups
 At 1.5 times of:
  All O(H,H) groups
2. Uiso/Uaniso restraints and constraints
Uanis(O6) \\sim Ueq, Uanis(C14) \\sim Ueq, Uanis(C15) \\sim Ueq: with sigma of
0.01 and sigma for terminal atoms of 0.02
3.a Free rotating group:
 O6(H6A,H6B)
3.b Aromatic/amide H refined with riding coordinates:
 C9(H9), C10(H10), C11(H11), C3(H3), C2(H2), C1(H1), C5(H5), C14(H14),
 C15(H15), C16(H16), C18(H18), C19(H19), C21(H21), C22(H22)
;
_olex2_submission_special_instructions 'No special instructions were received'

loop_
_space_group_symop_id
_space_group_symop_operation_xyz
1 'x, y, z'
2 '-x, y+1/2, -z+1/2'
3 '-x, -y, -z'
4 'x, -y-1/2, z-1/2'

loop_
_atom_site_label
_atom_site_type_symbol
_atom_site_fract_x
_atom_site_fract_y
_atom_site_fract_z
_atom_site_U_iso_or_equiv
_atom_site_adp_type
_atom_site_occupancy
_atom_site_calc_flag
_atom_site_refinement_flags_posn
_atom_site_refinement_flags_adp
Co1 Co 0.41759(7) 0.20795(3) 0.08449(4) 0.04124(19) Uani 1 d . .
C12 C 0.2211(5) 0.1942(2) 0.2503(3) 0.0399(9) Uani 1 d . .
C8 C 0.0984(4) 0.1578(2) 0.3176(3) 0.0375(9) Uani 1 d . .
C9 C -0.0019(5) 0.1056(2) 0.2797(4) 0.0578(12) Uani 1 d . .
H9 H 0.0036 0.0946 0.2121 0.069 Uiso 1 calc R .
C10 C -0.1107(7) 0.0695(3) 0.3414(4) 0.0807(17) Uani 1 d . .
H10 H -0.1812 0.0358 0.3147 0.097 Uiso 1 calc R .
C11 C -0.1147(6) 0.0835(3) 0.4419(4) 0.0734(15) Uani 1 d . .
H11 H -0.1841 0.0581 0.4841 0.088 Uiso 1 calc R .
C6 C -0.0151(5) 0.1352(2) 0.4790(3) 0.0487(11) Uani 1 d . .
C7 C 0.0887(4) 0.1743(2) 0.4187(3) 0.0376(9) Uani 1 d . .
C13 C 0.1881(5) 0.2315(2) 0.4684(3) 0.0465(10) Uani 1 d . .
C4 C -0.1215(5) 0.1796(2) 0.6357(3) 0.0464(10) Uani 1 d . .
C3 C -0.0997(5) 0.1812(2) 0.7386(3) 0.0535(11) Uani 1 d . .
H3 H -0.0100 0.1579 0.7689 0.064 Uiso 1 calc R .
C2 C -0.2127(5) 0.2178(3) 0.7948(3) 0.0567(12) Uani 1 d . .
H2 H -0.1996 0.2203 0.8638 0.068 Uiso 1 calc R .
C1 C -0.3445(5) 0.2505(2) 0.7488(3) 0.0530(11) Uani 1 d . .
H1 H -0.4207 0.2748 0.7881 0.064 Uiso 1 calc R .
C5 C -0.2580(5) 0.2134(2) 0.5936(3) 0.0483(10) Uani 1 d . .
H5 H -0.2736 0.2115 0.5247 0.058 Uiso 1 calc R .
C14 C 0.6321(8) 0.0881(3) 0.0068(4) 0.098(2) Uani 1 d . U
H14 H 0.6930 0.0826 0.0660 0.117 Uiso 1 calc R .
C15 C 0.6528(8) 0.0504(3) -0.0757(4) 0.098(2) Uani 1 d . U
H15 H 0.7304 0.0149 -0.0842 0.117 Uiso 1 calc R .
C16 C 0.4559(5) 0.1252(2) -0.1009(3) 0.0448(10) Uani 1 d . .
H16 H 0.3705 0.1506 -0.1318 0.054 Uiso 1 calc R .
C17 C 0.5221(5) 0.0517(2) -0.2467(3) 0.0415(9) Uani 1 d . .
C18 C 0.4358(6) 0.0906(2) -0.3149(3) 0.0512(11) Uani 1 d . .
H18 H 0.3829 0.1311 -0.2951 0.061 Uiso 1 calc R .
C19 C 0.4270(5) 0.0698(2) -0.4132(3) 0.0487(11) Uani 1 d . .
H19 H 0.3673 0.0968 -0.4588 0.058 Uiso 1 calc R .
C20 C 0.5034(5) 0.01050(19) -0.4468(3) 0.0368(9) Uani 1 d . .
C21 C 0.5861(7) -0.0282(3) -0.3752(3) 0.0703(15) Uani 1 d . .
H21 H 0.6370 -0.0692 -0.3943 0.084 Uiso 1 calc R .
C22 C 0.5961(7) -0.0085(3) -0.2770(4) 0.0711(16) Uani 1 d . .
H22 H 0.6531 -0.0359 -0.2308 0.085 Uiso 1 calc R .
N1 N -0.3700(4) 0.24928(18) 0.6491(2) 0.0458(8) Uani 1 d . .
N2 N 0.5082(5) 0.13587(18) -0.0088(3) 0.0515(9) Uani 1 d . .
N3 N 0.5386(4) 0.07380(17) -0.1452(3) 0.0477(9) Uani 1 d . .
O2 O 0.2851(4) 0.15687(15) 0.1811(2) 0.0537(8) Uani 1 d . .
O3 O 0.2560(3) 0.25515(16) 0.2626(2) 0.0566(8) Uani 1 d . .
O4 O 0.3378(4) 0.21842(15) 0.4937(2) 0.0583(8) Uani 1 d . .
O5 O 0.1148(5) 0.28710(17) 0.4843(3) 0.0733(10) Uani 1 d . .
O1 O -0.0016(4) 0.14418(18) 0.5832(2) 0.0621(9) Uani 1 d . .
O6 O 0.0744(9) 0.4337(3) 0.4926(10) 0.240(4) Uani 1 d . U
H6A H 0.0661 0.3902 0.4972 0.360 Uiso 1 d G .
H6B H 0.0148 0.4525 0.5377 0.360 Uiso 1 d G .

loop_
_atom_site_aniso_label
_atom_site_aniso_U_11
_atom_site_aniso_U_22
_atom_site_aniso_U_33
_atom_site_aniso_U_23
_atom_site_aniso_U_13
_atom_site_aniso_U_12
Co1 0.0460(3) 0.0443(3) 0.0334(3) 0.0000(3) 0.0046(2) -0.0022(2)
C12 0.0319(19) 0.051(3) 0.037(2) 0.006(2) -0.0021(17) 0.0020(18)
C8 0.0316(19) 0.043(2) 0.038(2) -0.0008(18) 0.0017(16) 0.0019(17)
C9 0.048(2) 0.072(3) 0.053(3) -0.015(2) 0.008(2) -0.012(2)
C10 0.066(3) 0.096(4) 0.080(4) -0.022(3) 0.014(3) -0.043(3)
C11 0.056(3) 0.089(4) 0.075(4) 0.001(3) 0.023(3) -0.032(3)
C6 0.037(2) 0.065(3) 0.044(2) 0.000(2) 0.0111(18) 0.004(2)
C7 0.0275(18) 0.043(2) 0.042(2) 0.0019(19) 0.0045(16) 0.0027(17)
C13 0.048(2) 0.050(3) 0.041(2) 0.007(2) 0.0011(19) -0.003(2)
C4 0.034(2) 0.063(3) 0.042(2) 0.011(2) 0.0108(18) -0.0049(19)
C3 0.036(2) 0.076(3) 0.048(3) 0.010(2) 0.0006(19) -0.008(2)
C2 0.044(2) 0.092(4) 0.034(2) -0.006(2) -0.0013(19) -0.011(2)
C1 0.044(2) 0.071(3) 0.044(3) -0.011(2) 0.004(2) -0.005(2)
C5 0.049(2) 0.063(3) 0.033(2) 0.010(2) 0.0068(18) -0.003(2)
C14 0.117(4) 0.115(4) 0.062(3) -0.023(3) -0.026(3) 0.063(4)
C15 0.110(4) 0.112(4) 0.070(4) -0.025(3) -0.026(3) 0.064(4)
C16 0.045(2) 0.046(2) 0.043(2) -0.001(2) 0.0055(19) 0.0078(19)
C17 0.044(2) 0.039(2) 0.041(2) -0.0031(19) 0.0081(18) 0.0031(18)
C18 0.062(3) 0.034(2) 0.057(3) -0.013(2) -0.005(2) 0.014(2)
C19 0.061(3) 0.033(2) 0.052(3) -0.005(2) -0.011(2) 0.0145(19)
C20 0.0344(19) 0.032(2) 0.044(2) 0.0000(17) 0.0093(17) -0.0003(16)
C21 0.101(4) 0.064(3) 0.045(3) -0.008(2) 0.005(3) 0.052(3)
C22 0.103(4) 0.067(3) 0.043(3) -0.004(2) -0.002(3) 0.050(3)
N1 0.0393(17) 0.061(2) 0.0371(19) -0.0013(17) 0.0053(15) -0.0044(16)
N2 0.058(2) 0.057(2) 0.040(2) -0.0022(18) 0.0034(17) 0.0090(18)
N3 0.053(2) 0.048(2) 0.043(2) -0.0034(17) 0.0020(16) 0.0132(16)
O2 0.0628(18) 0.0579(18) 0.0408(17) 0.0018(15) 0.0151(14) -0.0001(15)
O3 0.0507(17) 0.0489(18) 0.070(2) 0.0068(16) 0.0078(15) -0.0062(14)
O4 0.0494(17) 0.0586(19) 0.067(2) 0.0120(16) -0.0185(15) -0.0044(15)
O5 0.078(2) 0.058(2) 0.083(3) -0.0229(19) -0.0004(19) 0.0094(18)
O1 0.0449(16) 0.095(2) 0.0467(18) 0.0112(18) 0.0104(14) 0.0145(17)
O6 0.148(6) 0.106(5) 0.466(13) -0.065(7) -0.057(7) 0.009(4)

loop_
_atom_type_symbol
_atom_type_description
_atom_type_scat_dispersion_real
_atom_type_scat_dispersion_imag
_atom_type_scat_source
C C 0.0033 0.0016 'International Tables Vol C Tables 4.2.6.8 and 6.1.1.4'
H H 0.0000 0.0000 'International Tables Vol C Tables 4.2.6.8 and 6.1.1.4'
Co Co 0.3494 0.9721 'International Tables Vol C Tables 4.2.6.8 and 6.1.1.4'
N N 0.0061 0.0033 'International Tables Vol C Tables 4.2.6.8 and 6.1.1.4'
O O 0.0106 0.0060 'International Tables Vol C Tables 4.2.6.8 and 6.1.1.4'

loop_
_geom_angle_atom_site_label_1
_geom_angle_atom_site_label_2
_geom_angle_atom_site_label_3
_geom_angle
_geom_angle_site_symmetry_1
_geom_angle_site_symmetry_3
N2 Co1 N1 104.60(14) . 4_665
O2 Co1 N1 111.56(13) . 4_665
O2 Co1 N2 104.52(14) . .
O2 Co1 O4 127.57(13) . 4_565
O4 Co1 N1 102.71(13) 4_565 4_665
O4 Co1 N2 103.68(14) 4_565 .
O2 C12 C8 115.0(4) . .
O3 C12 C8 121.3(4) . .
O3 C12 O2 123.7(4) . .
C9 C8 C12 119.7(4) . .
C9 C8 C7 119.4(4) . .
C7 C8 C12 120.8(3) . .
C8 C9 H9 119.7 . .
C8 C9 C10 120.6(4) . .
C10 C9 H9 119.7 . .
C9 C10 H10 119.9 . .
C11 C10 C9 120.1(5) . .
C11 C10 H10 119.9 . .
C10 C11 H11 120.5 . .
C6 C11 C10 119.0(5) . .
C6 C11 H11 120.5 . .
C11 C6 C7 122.3(4) . .
C11 C6 O1 119.4(4) . .
C7 C6 O1 117.9(4) . .
C8 C7 C13 124.4(4) . .
C6 C7 C8 118.4(4) . .
C6 C7 C13 117.1(4) . .
O4 C13 C7 117.0(4) . .
O5 C13 C7 118.3(4) . .
O5 C13 O4 124.6(4) . .
C5 C4 C3 119.1(4) . .
O1 C4 C3 116.1(4) . .
O1 C4 C5 124.8(4) . .
C4 C3 H3 120.7 . .
C2 C3 C4 118.7(4) . .
C2 C3 H3 120.7 . .
C3 C2 H2 120.2 . .
C1 C2 C3 119.5(4) . .
C1 C2 H2 120.2 . .
C2 C1 H1 118.4 . .
N1 C1 C2 123.2(4) . .
N1 C1 H1 118.4 . .
C4 C5 H5 118.9 . .
N1 C5 C4 122.2(4) . .
N1 C5 H5 118.9 . .
C15 C14 H14 125.1 . .
C15 C14 N2 109.8(5) . .
N2 C14 H14 125.1 . .
C14 C15 H15 126.4 . .
C14 C15 N3 107.2(5) . .
N3 C15 H15 126.4 . .
N2 C16 H16 123.7 . .
N2 C16 N3 112.6(4) . .
N3 C16 H16 123.7 . .
C18 C17 C22 119.2(4) . .
C18 C17 N3 120.7(3) . .
C22 C17 N3 120.1(4) . .
C17 C18 H18 120.1 . .
C17 C18 C19 119.8(4) . .
C19 C18 H18 120.1 . .
C18 C19 H19 118.7 . .
C18 C19 C20 122.5(4) . .
C20 C19 H19 118.7 . .
C19 C20 C20 122.0(4) . 3_654
C19 C20 C21 115.9(4) . .
C21 C20 C20 122.0(4) . 3_654
C20 C21 H21 118.8 . .
C22 C21 C20 122.4(4) . .
C22 C21 H21 118.8 . .
C17 C22 C21 120.1(4) . .
C17 C22 H22 120.0 . .
C21 C22 H22 120.0 . .
C1 N1 Co1 121.7(3) . 4_466
C1 N1 C5 117.3(4) . .
C5 N1 Co1 120.7(3) . 4_466
C14 N2 Co1 129.6(3) . .
C16 N2 Co1 125.6(3) . .
C16 N2 C14 104.9(4) . .
C15 N3 C17 126.9(4) . .
C16 N3 C15 105.5(4) . .
C16 N3 C17 127.3(3) . .
C12 O2 Co1 114.0(3) . .
C13 O4 Co1 108.3(3) . 4_566
C4 O1 C6 121.5(3) . .
H6A O6 H6B 109.5 . .

loop_
_geom_bond_atom_site_label_1
_geom_bond_atom_site_label_2
_geom_bond_distance
_geom_bond_site_symmetry_2
Co1 N1 2.055(3) 4_665
Co1 N2 2.011(4) .
Co1 O2 1.940(3) .
Co1 O4 1.978(3) 4_565
C12 C8 1.502(5) .
C12 O2 1.282(5) .
C12 O3 1.228(5) .
C8 C9 1.381(6) .
C8 C7 1.392(5) .
C9 H9 0.9300 .
C9 C10 1.385(7) .
C10 H10 0.9300 .
C10 C11 1.371(7) .
C11 H11 0.9300 .
C11 C6 1.368(6) .
C6 C7 1.381(6) .
C6 O1 1.407(5) .
C7 C13 1.511(6) .
C13 O4 1.250(5) .
C13 O5 1.246(5) .
C4 C3 1.387(6) .
C4 C5 1.377(6) .
C4 O1 1.367(5) .
C3 H3 0.9300 .
C3 C2 1.368(6) .
C2 H2 0.9300 .
C2 C1 1.361(6) .
C1 H1 0.9300 .
C1 N1 1.347(5) .
C5 H5 0.9300 .
C5 N1 1.351(5) .
C14 H14 0.9300 .
C14 C15 1.336(8) .
C14 N2 1.362(6) .
C15 H15 0.9300 .
C15 N3 1.368(6) .
C16 H16 0.9300 .
C16 N2 1.312(5) .
C16 N3 1.334(5) .
C17 C18 1.364(6) .
C17 C22 1.369(6) .
C17 N3 1.428(5) .
C18 H18 0.9300 .
C18 C19 1.377(6) .
C19 H19 0.9300 .
C19 C20 1.378(5) .
C20 C20 1.482(8) 3_654
C20 C21 1.378(6) .
C21 H21 0.9300 .
C21 C22 1.371(6) .
C22 H22 0.9300 .
N1 Co1 2.055(3) 4_466
O4 Co1 1.978(3) 4_566
O6 H6A 0.8503 .
O6 H6B 0.8499 .

loop_
_geom_torsion_atom_site_label_1
_geom_torsion_atom_site_label_2
_geom_torsion_atom_site_label_3
_geom_torsion_atom_site_label_4
_geom_torsion
_geom_torsion_site_symmetry_1
_geom_torsion_site_symmetry_4
C12 C8 C9 C10 177.3(4) . .
C12 C8 C7 C6 -174.3(3) . .
C12 C8 C7 C13 4.1(6) . .
C8 C12 O2 Co1 171.8(2) . .
C8 C9 C10 C11 -2.7(9) . .
C8 C7 C13 O4 -82.3(5) . .
C8 C7 C13 O5 100.0(5) . .
C9 C8 C7 C6 3.4(6) . .
C9 C8 C7 C13 -178.3(4) . .
C9 C10 C11 C6 2.7(9) . .
C10 C11 C6 C7 0.4(8) . .
C10 C11 C6 O1 -171.9(5) . .
C11 C6 C7 C8 -3.4(6) . .
C11 C6 C7 C13 178.1(4) . .
C11 C6 O1 C4 -82.6(6) . .
C6 C7 C13 O4 96.1(5) . .
C6 C7 C13 O5 -81.6(5) . .
C7 C8 C9 C10 -0.4(7) . .
C7 C6 O1 C4 104.7(4) . .
C7 C13 O4 Co1 -166.3(3) . 4_566
C4 C3 C2 C1 1.1(7) . .
C4 C5 N1 Co1 -174.8(3) . 4_466
C4 C5 N1 C1 -0.6(6) . .
C3 C4 C5 N1 1.3(6) . .
C3 C4 O1 C6 176.1(4) . .
C3 C2 C1 N1 -0.5(7) . .
C2 C1 N1 Co1 174.4(3) . 4_466
C2 C1 N1 C5 0.2(7) . .
C5 C4 C3 C2 -1.5(6) . .
C5 C4 O1 C6 -4.6(6) . .
C14 C15 N3 C16 0.6(7) . .
C14 C15 N3 C17 175.7(5) . .
C15 C14 N2 Co1 -179.8(5) . .
C15 C14 N2 C16 0.6(8) . .
C17 C18 C19 C20 -0.2(7) . .
C18 C17 C22 C21 1.4(8) . .
C18 C17 N3 C15 -162.6(5) . .
C18 C17 N3 C16 11.4(7) . .
C18 C19 C20 C20 -178.5(5) . 3_654
C18 C19 C20 C21 1.6(6) . .
C19 C20 C21 C22 -1.6(8) . .
C20 C20 C21 C22 178.6(5) 3_654 .
C20 C21 C22 C17 0.0(9) . .
C22 C17 C18 C19 -1.4(7) . .
C22 C17 N3 C15 16.1(8) . .
C22 C17 N3 C16 -169.8(5) . .
N1 Co1 N2 C14 44.8(5) 4_665 .
N1 Co1 N2 C16 -135.6(4) 4_665 .
N1 Co1 O2 C12 65.0(3) 4_665 .
N2 Co1 O2 C12 177.5(3) . .
N2 C14 C15 N3 -0.7(9) . .
N2 C16 N3 C15 -0.3(6) . .
N2 C16 N3 C17 -175.4(4) . .
N3 C16 N2 Co1 -179.9(3) . .
N3 C16 N2 C14 -0.2(6) . .
N3 C17 C18 C19 177.4(4) . .
N3 C17 C22 C21 -177.3(5) . .
O2 Co1 N2 C14 -72.6(5) . .
O2 Co1 N2 C16 107.0(4) . .
O2 C12 C8 C9 -32.5(5) . .
O2 C12 C8 C7 145.2(4) . .
O3 C12 C8 C9 147.9(4) . .
O3 C12 C8 C7 -34.5(5) . .
O3 C12 O2 Co1 -8.5(5) . .
O4 Co1 N2 C14 152.1(5) 4_565 .
O4 Co1 N2 C16 -28.3(4) 4_565 .
O4 Co1 O2 C12 -62.1(3) 4_565 .
O5 C13 O4 Co1 11.2(6) . 4_566
O1 C6 C7 C8 169.0(3) . .
O1 C6 C7 C13 -9.5(5) . .
O1 C4 C3 C2 177.9(4) . .
O1 C4 C5 N1 -178.1(4) . .
